data_7223349
loop_
_publ_author_name
'Tarai, Arup'
'Baruah, Jubaraj B.'

_publ_section_title
;
 Oxime synthons in the salts and cocrystals of quinoline-4-carbaldoxime
 for non-covalent synthesis
;
_journal_issue 2
_journal_name_full CrystEngComm
_journal_page_first 298
_journal_paper_doi 10.1039/C5CE02029H
_journal_volume 18
_journal_year 2016
_chemical_formula_moiety 'C10 H8 N2 O, 0.5(C4 H6 O4)'
_chemical_formula_sum 'C12 H11 N2 O3'
_chemical_formula_weight 231.23
_chemical_name_systematic
; 
 ? 
;
_space_group_IT_number 14
_space_group_name_Hall '-P 2yn'
_symmetry_cell_setting monoclinic
_symmetry_space_group_name_Hall '-P 2yn'
_symmetry_space_group_name_H-M 'P 1 21/n 1'
_atom_sites_solution_hydrogens geom
_atom_sites_solution_primary direct
_atom_sites_solution_secondary difmap
_audit_creation_method SHELXL-97
_audit_update_record
;
2015-11-09 deposited with the CCDC.
2015-11-24 downloaded from the CCDC.
;
_cell_angle_alpha 90.00
_cell_angle_beta 90.926(3)
_cell_angle_gamma 90.00
_cell_formula_units_Z 4
_cell_length_a 12.7915(5)
_cell_length_b 5.0009(2)
_cell_length_c 16.4829(7)
_cell_measurement_temperature 296(2)
_cell_volume 1054.26(7)
_computing_structure_refinement 'SHELXL-97 (Sheldrick, 1997)'
_computing_structure_solution 'SHELXS-97 (Sheldrick, 1990)'
_diffrn_ambient_temperature 296(2)
_diffrn_measured_fraction_theta_full 0.971
_diffrn_measured_fraction_theta_max 0.971
_diffrn_measurement_device_type 'CCD area detector'
_diffrn_measurement_method 'phi and omega scans'
_diffrn_radiation_monochromator graphite
_diffrn_radiation_source 'fine-focus sealed tube'
_diffrn_radiation_type MoK\a
_diffrn_radiation_wavelength 0.71073
_diffrn_reflns_av_R_equivalents 0.0325
_diffrn_reflns_av_sigmaI/netI 0.0280
_diffrn_reflns_limit_h_max 15
_diffrn_reflns_limit_h_min -15
_diffrn_reflns_limit_k_max 5
_diffrn_reflns_limit_k_min -6
_diffrn_reflns_limit_l_max 19
_diffrn_reflns_limit_l_min -19
_diffrn_reflns_number 10437
_diffrn_reflns_theta_full 25.24
_diffrn_reflns_theta_max 25.24
_diffrn_reflns_theta_min 2.00
_exptl_absorpt_coefficient_mu 0.107
_exptl_absorpt_correction_T_max 0.987
_exptl_absorpt_correction_T_min 0.970
_exptl_absorpt_correction_type multi-scan
_exptl_absorpt_process_details multi-Scan
_exptl_crystal_colour Colourless
_exptl_crystal_density_diffrn 1.457
_exptl_crystal_density_method 'not measured'
_exptl_crystal_description Needle
_exptl_crystal_F_000 484
_exptl_crystal_size_max 0.32
_exptl_crystal_size_mid 0.24
_exptl_crystal_size_min 0.12
_refine_diff_density_max 0.280
_refine_diff_density_min -0.187
_refine_diff_density_rms 0.041
_refine_ls_extinction_method none
_refine_ls_goodness_of_fit_ref 1.034
_refine_ls_hydrogen_treatment mixed
_refine_ls_matrix_type full
_refine_ls_number_parameters 156
_refine_ls_number_reflns 1843
_refine_ls_number_restraints 0
_refine_ls_restrained_S_all 1.034
_refine_ls_R_factor_all 0.0654
_refine_ls_R_factor_gt 0.0436
_refine_ls_shift/su_max 0.000
_refine_ls_shift/su_mean 0.000
_refine_ls_structure_factor_coef Fsqd
_refine_ls_weighting_details 'calc w=1/[\s^2^(Fo^2^)+(0.0900P)^2^+0.0000P] where P=(Fo^2^+2Fc^2^)/3'
_refine_ls_weighting_scheme calc
_refine_ls_wR_factor_gt 0.1260
_refine_ls_wR_factor_ref 0.1408
_reflns_number_gt 1341
_reflns_number_total 1843
_reflns_threshold_expression >2sigma(I)
_cod_data_source_file c5ce02029h2.cif
_cod_data_source_block Cocrystal2
_cod_depositor_comments
;
The following automatic conversions were performed:

'_symmetry_cell_setting' value 'Monoclinic' changed to 'monoclinic'
according to
/usr/data/users/saulius/crontab/automatic-downloads/rss-feeds/RSC/lib/dictionaries/cif_core.dic
dictionary named 'cif_core.dic' version 2.4.2 from 2011-04-26.

'_exptl_absorpt_correction_type' value 'multi-Scan' changed to
'multi-scan' according to
/usr/data/users/saulius/crontab/automatic-downloads/rss-feeds/RSC/lib/dictionaries/cif_core.dic
dictionary named 'cif_core.dic' version 2.4.2 from 2011-04-26.

Automatic conversion script
Id: cif_fix_values 4268 2015-11-12 08:31:59Z antanas 

 Adding full bibliography for 7223344--7223350.cif.
;
_cod_original_sg_symbol_H-M 'P 21/n'
_cod_database_code 7223349

loop_
_symmetry_equiv_pos_as_xyz
'x, y, z'
'-x+1/2, y+1/2, -z+1/2'
'-x, -y, -z'
'x-1/2, -y-1/2, z-1/2'

loop_
_atom_site_label
_atom_site_type_symbol
_atom_site_fract_x
_atom_site_fract_y
_atom_site_fract_z
_atom_site_U_iso_or_equiv
_atom_site_adp_type
_atom_site_occupancy
_atom_site_symmetry_multiplicity
_atom_site_calc_flag
_atom_site_refinement_flags
C2 C -0.05598(14) 0.5972(4) 0.33104(11) 0.0345(5) Uani 1 1 d .
C9 C 0.03755(14) 0.4409(4) 0.33830(11) 0.0344(5) Uani 1 1 d .
C8 C 0.11384(15) 0.4696(4) 0.40088(12) 0.0427(6) Uani 1 1 d .
H8 H 0.1042 0.5987 0.4407 0.051 Uiso 1 1 calc R
C10 C 0.05564(13) 0.2417(4) 0.27875(11) 0.0341(5) Uani 1 1 d .
C3 C -0.12339(14) 0.5449(4) 0.26783(11) 0.0397(5) Uani 1 1 d .
H3 H -0.1844 0.6444 0.2617 0.048 Uiso 1 1 calc R
C1 C -0.07754(15) 0.8102(4) 0.39004(12) 0.0406(5) Uani 1 1 d .
H1 H -0.0294 0.8473 0.4314 0.049 Uiso 1 1 calc R
C4 C -0.10080(15) 0.3426(4) 0.21259(11) 0.0410(5) Uani 1 1 d .
H4 H -0.1487 0.3084 0.1708 0.049 Uiso 1 1 calc R
C5 C 0.14637(14) 0.0816(4) 0.28345(12) 0.0422(6) Uani 1 1 d .
H5 H 0.1577 -0.0486 0.2443 0.051 Uiso 1 1 calc R
C7 C 0.20092(15) 0.3132(4) 0.40434(13) 0.0475(6) Uani 1 1 d .
H7 H 0.2497 0.3364 0.4462 0.057 Uiso 1 1 calc R
C6 C 0.21740(15) 0.1166(5) 0.34490(13) 0.0481(6) Uani 1 1 d .
H6 H 0.2770 0.0102 0.3476 0.058 Uiso 1 1 calc R
C12 C 0.94744(14) 0.5576(4) 0.00580(12) 0.0439(6) Uani 1 1 d .
H12A H 0.9007 0.4132 0.0203 0.053 Uiso 1 1 calc R
H12B H 0.9230 0.6278 -0.0460 0.053 Uiso 1 1 calc R
C11 C 0.93688(15) 0.7748(4) 0.06797(12) 0.0391(5) Uani 1 1 d .
N2 N -0.01477(12) 0.1974(3) 0.21667(9) 0.0380(4) Uani 1 1 d .
N1 N -0.16185(12) 0.9432(4) 0.38452(9) 0.0398(5) Uani 1 1 d .
O3 O 1.02150(10) 0.8466(3) 0.10539(9) 0.0519(5) Uani 1 1 d .
H3A H 1.0071 0.9484 0.1426 0.078 Uiso 1 1 calc R
O1 O -0.16787(10) 1.1358(3) 0.44484(8) 0.0476(5) Uani 1 1 d .
H1A H -0.2244 1.2123 0.4414 0.071 Uiso 1 1 calc R
O2 O 0.85063(10) 0.8752(3) 0.08136(9) 0.0485(4) Uani 1 1 d .

loop_
_atom_site_aniso_label
_atom_site_aniso_U_11
_atom_site_aniso_U_22
_atom_site_aniso_U_33
_atom_site_aniso_U_23
_atom_site_aniso_U_13
_atom_site_aniso_U_12
C2 0.0389(10) 0.0323(13) 0.0324(10) -0.0011(8) 0.0014(8) -0.0037(8)
C9 0.0377(10) 0.0334(13) 0.0322(10) 0.0000(9) -0.0003(8) -0.0014(8)
C8 0.0505(12) 0.0387(14) 0.0386(11) -0.0059(10) -0.0053(9) 0.0005(10)
C10 0.0375(10) 0.0315(12) 0.0334(10) -0.0021(9) 0.0019(8) -0.0040(8)
C3 0.0400(11) 0.0396(14) 0.0394(11) -0.0039(10) -0.0046(9) 0.0034(9)
C1 0.0424(11) 0.0434(14) 0.0357(11) -0.0049(9) -0.0046(9) 0.0036(9)
C4 0.0460(11) 0.0435(14) 0.0333(11) -0.0032(9) -0.0068(9) -0.0039(10)
C5 0.0422(11) 0.0366(14) 0.0479(13) -0.0042(10) 0.0052(9) 0.0025(9)
C7 0.0428(12) 0.0498(16) 0.0495(13) -0.0007(11) -0.0109(9) 0.0026(10)
C6 0.0418(11) 0.0461(15) 0.0562(14) 0.0038(11) -0.0021(10) 0.0057(10)
C12 0.0490(12) 0.0429(15) 0.0398(11) -0.0102(10) -0.0021(9) -0.0080(10)
C11 0.0421(11) 0.0376(13) 0.0378(11) -0.0031(9) 0.0005(9) -0.0082(9)
N2 0.0383(9) 0.0395(11) 0.0361(9) -0.0044(8) -0.0021(7) -0.0024(7)
N1 0.0436(10) 0.0379(12) 0.0379(10) -0.0077(8) 0.0005(7) 0.0004(8)
O3 0.0445(8) 0.0568(12) 0.0544(10) -0.0273(8) -0.0016(7) -0.0024(7)
O1 0.0501(9) 0.0455(10) 0.0471(9) -0.0177(7) -0.0029(7) 0.0112(7)
O2 0.0423(8) 0.0462(10) 0.0570(10) -0.0121(7) 0.0002(7) -0.0012(7)

loop_
_atom_type_symbol
_atom_type_description
_atom_type_scat_dispersion_real
_atom_type_scat_dispersion_imag
_atom_type_scat_source
C C 0.0033 0.0016 'International Tables Vol C Tables 4.2.6.8 and 6.1.1.4'
H H 0.0000 0.0000 'International Tables Vol C Tables 4.2.6.8 and 6.1.1.4'
N N 0.0061 0.0033 'International Tables Vol C Tables 4.2.6.8 and 6.1.1.4'
O O 0.0106 0.0060 'International Tables Vol C Tables 4.2.6.8 and 6.1.1.4'

loop_
_geom_angle_atom_site_label_1
_geom_angle_atom_site_label_2
_geom_angle_atom_site_label_3
_geom_angle
_geom_angle_site_symmetry_1
C3 C2 C9 118.38(18) .
C3 C2 C1 121.30(18) .
C9 C2 C1 120.32(17) .
C8 C9 C10 117.16(18) .
C8 C9 C2 124.80(18) .
C10 C9 C2 118.04(18) .
C7 C8 C9 121.7(2) .
N2 C10 C5 118.66(17) .
N2 C10 C9 121.13(17) .
C5 C10 C9 120.20(18) .
C2 C3 C4 120.10(18) .
N1 C1 C2 120.01(18) .
N2 C4 C3 123.20(17) .
C6 C5 C10 120.44(19) .
C8 C7 C6 120.28(19) .
C5 C6 C7 120.17(19) .
C12 C12 C11 117.6(2) 3_765
O2 C11 O3 123.17(18) .
O2 C11 C12 120.44(17) .
O3 C11 C12 116.39(17) .
C4 N2 C10 119.14(17) .
C1 N1 O1 111.68(15) .

loop_
_geom_bond_atom_site_label_1
_geom_bond_atom_site_label_2
_geom_bond_distance
_geom_bond_site_symmetry_2
C2 C3 1.367(2) .
C2 C9 1.432(3) .
C2 C1 1.472(3) .
C9 C8 1.416(3) .
C9 C10 1.420(3) .
C8 C7 1.362(3) .
C10 N2 1.370(2) .
C10 C5 1.411(3) .
C3 C4 1.395(3) .
C1 N1 1.269(2) .
C4 N2 1.319(2) .
C5 C6 1.361(3) .
C7 C6 1.406(3) .
C12 C12 1.478(4) 3_765
C12 C11 1.501(3) .
C11 O2 1.235(2) .
C11 O3 1.288(2) .
N1 O1 1.387(2) .
